data_4079304
loop_
_publ_author_name
'Reyna-Madrigal, Amira'
'Moreno-Gurrola, Anabel'
'Perez-Camacho, Odilia'
'Navarro-Clemente, M. Elena'
'Ju\'arez-Saavedra, Patricia'
'Leyva-Ramirez, Marco A.'
'Arif, Atta M.'
'Ernst, Richard D.'
'Paz-Sandoval, M. Angeles'

_publ_section_title
;
 Half-Sandwich Ruthenium-Phosphine Complexes with Pentadienyl and Oxo- and
 Azapentadienyl Ligands
;
_journal_issue 20
_journal_name_full Organometallics
_journal_page_first 7125
_journal_paper_doi 10.1021/om300657z
_journal_volume 31
_journal_year 2012
_chemical_compound_source 'synthesis as described'
_chemical_formula_moiety 'C42 H38 O P2 Ru, 0.5(C6 H6), 0.5(C4 H10 O)'
_chemical_formula_sum 'C47 H46 O1.5 P2 Ru'
_chemical_formula_weight 797.8
_chemical_name_common 'Compound 14'
_chemical_name_systematic
;
 ?
;
_space_group_IT_number 14
_symmetry_cell_setting monoclinic
_symmetry_Int_Tables_number 14
_symmetry_space_group_name_Hall '-P 2yn'
_symmetry_space_group_name_H-M 'P 1 21/n 1'
_atom_sites_solution_hydrogens geom
_atom_sites_solution_primary direct
_atom_sites_solution_secondary difmap
_audit_conform_dict_location ftp://ftp.iucr.org/pub/cif_core.dic
_audit_conform_dict_name cif_core.dic
_audit_conform_dict_version 2.4
_audit_creation_date 2012-04-13T15:55:18-00:00
_audit_creation_method 'WinGX routine CIF_UPDATE'
_cell_angle_alpha 90
_cell_angle_beta 94.5690(10)
_cell_angle_gamma 90
_cell_formula_units_Z 4
_cell_length_a 10.86590(10)
_cell_length_b 23.4861(4)
_cell_length_c 15.9331(2)
_cell_measurement_reflns_used 600
_cell_measurement_temperature 198(2)
_cell_measurement_theta_max 14
_cell_measurement_theta_min 1
_cell_measurement_wavelength 0.71073
_cell_volume 4053.17(9)
_computing_cell_refinement 'HKL Scalepack (Otwinowski & Minor 1997)'
_computing_data_collection 'Collect (Nonius BV, 1997-2000)'
_computing_data_reduction 'HKL Denzo and Scalepack (Otwinowski & Minor 1997)'
_computing_molecular_graphics 'Ortep-3 for Windows (Farrugia, 1997)'
_computing_publication_material 'WinGX publication routines (Farrugia, 1999)'
_computing_structure_refinement 'SHELXL-97 (Sheldrick, 2008)'
_computing_structure_solution 'SHELXS-97 (Sheldrick, 2008)'
_diffrn_ambient_temperature 198(2)
_diffrn_detector 'CCD plate'
_diffrn_detector_area_resol_mean 9
_diffrn_measured_fraction_theta_full 0.997
_diffrn_measured_fraction_theta_max 0.996
_diffrn_measurement_device '95mm CCD camera on \k-goniostat'
_diffrn_measurement_device_type KappaCCD
_diffrn_measurement_method 'CCD rotation images, thick slices'
_diffrn_orient_matrix_type 'by Nonius Collect from scalepack cell'
_diffrn_orient_matrix_UB_11 -0.785579E-1
_diffrn_orient_matrix_UB_12 -0.101544E-1
_diffrn_orient_matrix_UB_13 -0.336463E-1
_diffrn_orient_matrix_UB_21 -0.318179E-1
_diffrn_orient_matrix_UB_22 -0.178445E-1
_diffrn_orient_matrix_UB_23 0.509914E-1
_diffrn_orient_matrix_UB_31 -0.36607E-1
_diffrn_orient_matrix_UB_32 0.373012E-1
_diffrn_orient_matrix_UB_33 0.152343E-1
_diffrn_radiation_monochromator graphite
_diffrn_radiation_probe x-ray
_diffrn_radiation_type MoK\a
_diffrn_radiation_wavelength 0.71073
_diffrn_reflns_av_R_equivalents 0.0926
_diffrn_reflns_av_unetI/netI 0.0877
_diffrn_reflns_limit_h_max 14
_diffrn_reflns_limit_h_min -14
_diffrn_reflns_limit_k_max 30
_diffrn_reflns_limit_k_min -30
_diffrn_reflns_limit_l_max 20
_diffrn_reflns_limit_l_min -20
_diffrn_reflns_number 64110
_diffrn_reflns_theta_full 25.5
_diffrn_reflns_theta_max 27.49
_diffrn_reflns_theta_min 2.51
_diffrn_source 'Enraf Nonius FR590'
_exptl_absorpt_coefficient_mu 0.501
_exptl_absorpt_correction_T_max 0.9231
_exptl_absorpt_correction_T_min 0.8064
_exptl_absorpt_correction_type multi-scan
_exptl_absorpt_process_details
;
        [c.f. r.h. blessing, acta cryst. (1995), a51, 33-38]
;
_exptl_crystal_colour yellow
_exptl_crystal_density_diffrn 1.307
_exptl_crystal_density_method 'not measured'
_exptl_crystal_description prism
_exptl_crystal_F_000 1656
_exptl_crystal_size_max 0.4
_exptl_crystal_size_mid 0.2
_exptl_crystal_size_min 0.15
_refine_diff_density_max 1.572
_refine_diff_density_min -0.465
_refine_diff_density_rms 0.077
_refine_ls_extinction_method none
_refine_ls_goodness_of_fit_ref 1.037
_refine_ls_hydrogen_treatment mixed
_refine_ls_matrix_type full
_refine_ls_number_parameters 480
_refine_ls_number_reflns 9260
_refine_ls_number_restraints 36
_refine_ls_restrained_S_all 1.044
_refine_ls_R_factor_all 0.1322
_refine_ls_R_factor_gt 0.0647
_refine_ls_shift/su_max 0
_refine_ls_shift/su_mean 0
_refine_ls_structure_factor_coef Fsqd
_refine_ls_weighting_details 'calc w=1/[\s^2^(Fo^2^)+(0.0553P)^2^+4.6931P] where P=(Fo^2^+2Fc^2^)/3'
_refine_ls_weighting_scheme calc
_refine_ls_wR_factor_gt 0.1263
_refine_ls_wR_factor_ref 0.1478
_reflns_number_gt 5472
_reflns_number_total 9260
_reflns_threshold_expression >2\s(I)
_cod_data_source_file om300657z_si_012.cif
_cod_data_source_block apana003
_cod_depositor_comments
;

2021-08-27
Z value and formula fixed to values more according to usual
chemical conventions.                 miguel
;
_cod_original_formula_sum 'C94 H92 O3 P4 Ru2'
_cod_original_formula_weight 1595.7
_cod_original_formula_moiety 'C42 H39 Cl1 O1 Ru1'
_cod_original_formula_units_Z 2
_cod_original_sg_symbol_H-M P21/n
_cod_database_code 4079304

loop_
_symmetry_equiv_pos_as_xyz
'x, y, z'
'-x+1/2, y+1/2, -z+1/2'
'-x, -y, -z'
'x-1/2, -y-1/2, z-1/2'

loop_
_atom_site_label
_atom_site_type_symbol
_atom_site_fract_x
_atom_site_fract_y
_atom_site_fract_z
_atom_site_U_iso_or_equiv
_atom_site_adp_type
_atom_site_occupancy
_atom_site_symmetry_multiplicity
_atom_site_calc_flag
_atom_site_refinement_flags
O100 O 0.5 0.5 0.5 0.397(13) Uani 1 2 d SDU
C300 C 0.5276(18) 0.4621(8) 0.3633(16) 0.342(12) Uani 1 1 d DU
H30A H 0.4768 0.4442 0.317 0.512 Uiso 1 1 calc R
H30B H 0.594 0.436 0.3833 0.512 Uiso 1 1 calc R
H30C H 0.5634 0.4974 0.3434 0.512 Uiso 1 1 calc R
C200 C 0.455(3) 0.4742(13) 0.4281(12) 0.362(15) Uani 1 1 d DU
H20A H 0.3861 0.4979 0.404 0.435 Uiso 1 1 calc R
H20B H 0.4191 0.4376 0.4448 0.435 Uiso 1 1 calc R
C1 C 0.6875(5) 0.1671(3) 0.1486(5) 0.0723(17) Uani 1 1 d .
C2 C 0.6584(5) 0.1109(3) 0.1666(3) 0.0629(14) Uani 1 1 d .
C3 C 0.5657(6) 0.0805(3) 0.1164(4) 0.0615(15) Uani 1 1 d .
C4 C 0.4891(5) 0.1011(2) 0.0483(3) 0.0620(14) Uani 1 1 d .
C5 C 0.3952(6) 0.0643(3) 0.0012(4) 0.0826(18) Uani 1 1 d .
H5A H 0.4252 0.0532 -0.0528 0.124 Uiso 1 1 calc R
H5B H 0.3176 0.0854 -0.0089 0.124 Uiso 1 1 calc R
H5C H 0.3811 0.0301 0.0344 0.124 Uiso 1 1 calc R
C6 C 0.7196(5) 0.0815(3) 0.2429(4) 0.089(2) Uani 1 1 d .
H6A H 0.7453 0.11 0.2858 0.134 Uiso 1 1 calc R
H6B H 0.7921 0.0605 0.227 0.134 Uiso 1 1 calc R
H6C H 0.6612 0.055 0.2657 0.134 Uiso 1 1 calc R
C7 C 0.2444(4) 0.13502(19) 0.2212(3) 0.0464(11) Uani 1 1 d .
C8 C 0.2897(4) 0.15397(18) 0.1463(3) 0.0454(11) Uani 1 1 d .
C9 C 0.2012(5) 0.1659(2) 0.0784(3) 0.0623(14) Uani 1 1 d .
H9 H 0.2268 0.1784 0.0258 0.075 Uiso 1 1 calc R
C10 C 0.0773(5) 0.1592(2) 0.0896(4) 0.0763(18) Uani 1 1 d .
H10 H 0.0181 0.1675 0.0442 0.092 Uiso 1 1 calc R
C11 C 0.0370(5) 0.1407(3) 0.1653(5) 0.0798(18) Uani 1 1 d .
H11 H -0.049 0.137 0.1711 0.096 Uiso 1 1 calc R
C12 C 0.1203(5) 0.1277(2) 0.2319(4) 0.0649(14) Uani 1 1 d .
H12 H 0.0936 0.114 0.2836 0.078 Uiso 1 1 calc R
C13 C 0.4061(4) 0.0480(2) 0.3000(3) 0.0494(11) Uani 1 1 d .
C14 C 0.3522(5) 0.0109(2) 0.2407(4) 0.0666(15) Uani 1 1 d .
H14 H 0.3053 0.0255 0.1927 0.08 Uiso 1 1 calc R
C15 C 0.3656(6) -0.0477(2) 0.2505(4) 0.0789(17) Uani 1 1 d .
H15 H 0.3281 -0.0728 0.2093 0.095 Uiso 1 1 calc R
C16 C 0.4327(6) -0.0692(2) 0.3194(4) 0.0768(17) Uani 1 1 d .
H16 H 0.4415 -0.1093 0.3261 0.092 Uiso 1 1 calc R
C17 C 0.4871(6) -0.0333(3) 0.3787(4) 0.0759(17) Uani 1 1 d .
H17 H 0.5342 -0.0483 0.4264 0.091 Uiso 1 1 calc R
C18 C 0.4736(5) 0.0258(2) 0.3692(3) 0.0634(14) Uani 1 1 d .
H18 H 0.5113 0.0507 0.4107 0.076 Uiso 1 1 calc R
C19 C 0.3993(4) 0.15517(19) 0.3851(3) 0.0479(11) Uani 1 1 d .
C20 C 0.2926(5) 0.1657(2) 0.4254(3) 0.0694(15) Uani 1 1 d .
H20 H 0.214 0.1576 0.3977 0.083 Uiso 1 1 calc R
C21 C 0.3013(7) 0.1885(3) 0.5070(4) 0.0841(19) Uani 1 1 d .
H21 H 0.2282 0.1964 0.5339 0.101 Uiso 1 1 calc R
C22 C 0.4136(7) 0.1993(3) 0.5481(4) 0.0790(18) Uani 1 1 d .
H22 H 0.4192 0.2139 0.6039 0.095 Uiso 1 1 calc R
C23 C 0.5175(6) 0.1892(2) 0.5084(4) 0.0740(16) Uani 1 1 d .
H23 H 0.5958 0.1973 0.5366 0.089 Uiso 1 1 calc R
C24 C 0.5115(5) 0.1671(2) 0.4273(3) 0.0585(13) Uani 1 1 d .
H24 H 0.5855 0.1602 0.4009 0.07 Uiso 1 1 calc R
C25 C 0.4125(4) 0.2973(2) 0.0980(3) 0.0498(12) Uani 1 1 d .
C26 C 0.4572(6) 0.2832(2) 0.0219(3) 0.0675(15) Uani 1 1 d .
H26 H 0.5042 0.2494 0.0178 0.081 Uiso 1 1 calc R
C27 C 0.4348(8) 0.3174(3) -0.0485(4) 0.097(2) Uani 1 1 d .
H27 H 0.4671 0.3074 -0.1001 0.117 Uiso 1 1 calc R
C28 C 0.3664(8) 0.3652(4) -0.0430(5) 0.102(3) Uani 1 1 d .
H28 H 0.3518 0.3889 -0.0911 0.123 Uiso 1 1 calc R
C29 C 0.3180(6) 0.3800(3) 0.0307(5) 0.095(2) Uani 1 1 d .
H29 H 0.2682 0.4131 0.0331 0.114 Uiso 1 1 calc R
C30 C 0.3418(5) 0.3467(2) 0.1015(4) 0.0705(16) Uani 1 1 d .
H30 H 0.3097 0.3574 0.1529 0.085 Uiso 1 1 calc R
C31 C 0.5978(4) 0.29249(19) 0.2324(3) 0.0444(11) Uani 1 1 d .
C32 C 0.6343(5) 0.3438(2) 0.1994(3) 0.0583(13) Uani 1 1 d .
H32 H 0.5863 0.3604 0.1533 0.07 Uiso 1 1 calc R
C33 C 0.7404(5) 0.3713(3) 0.2330(4) 0.0772(17) Uani 1 1 d .
H33 H 0.7645 0.4062 0.2092 0.093 Uiso 1 1 calc R
C34 C 0.8099(5) 0.3486(3) 0.2994(4) 0.0707(16) Uani 1 1 d .
H34 H 0.8823 0.3677 0.3218 0.085 Uiso 1 1 calc R
C35 C 0.7755(5) 0.2988(3) 0.3336(4) 0.0719(16) Uani 1 1 d .
H35 H 0.8228 0.2834 0.381 0.086 Uiso 1 1 calc R
C36 C 0.6719(5) 0.2705(2) 0.2997(3) 0.0669(15) Uani 1 1 d .
H36 H 0.6508 0.235 0.323 0.08 Uiso 1 1 calc R
C37 C 0.3446(4) 0.27772(19) 0.2641(3) 0.0445(11) Uani 1 1 d .
C38 C 0.3774(5) 0.3028(2) 0.3411(3) 0.0547(12) Uani 1 1 d .
H38 H 0.4621 0.3088 0.3584 0.066 Uiso 1 1 calc R
C39 C 0.2868(6) 0.3192(2) 0.3938(3) 0.0653(15) Uani 1 1 d .
H39 H 0.3099 0.3365 0.4466 0.078 Uiso 1 1 calc R
C40 C 0.1644(5) 0.3103(2) 0.3691(3) 0.0646(15) Uani 1 1 d .
H40 H 0.1029 0.3209 0.4053 0.078 Uiso 1 1 calc R
C41 C 0.1307(5) 0.2863(2) 0.2929(3) 0.0574(13) Uani 1 1 d .
H41 H 0.0457 0.2812 0.2756 0.069 Uiso 1 1 calc R
C42 C 0.2193(4) 0.26934(19) 0.2405(3) 0.0486(11) Uani 1 1 d .
H42 H 0.1949 0.2519 0.188 0.058 Uiso 1 1 calc R
O1 O 0.4984(4) 0.15370(16) 0.0249(2) 0.0677(10) Uani 1 1 d .
Ru1 Ru 0.47942(3) 0.158286(16) 0.16243(2) 0.04248(13) Uani 1 1 d .
P1 P 0.39347(11) 0.12532(5) 0.27928(7) 0.0425(3) Uani 1 1 d .
P2 P 0.45769(10) 0.25436(5) 0.19147(7) 0.0407(3) Uani 1 1 d .
H1A H 0.753(6) 0.188(3) 0.185(4) 0.10(2) Uiso 1 1 d .
H1B H 0.666(6) 0.180(3) 0.078(4) 0.12(2) Uiso 1 1 d .
H3 H 0.552(4) 0.0496(18) 0.134(2) 0.028(13) Uiso 1 1 d .
C1A C 0.614(4) 0.4738(13) 0.041(4) 0.416(16) Uani 1 1 d DU
H1A1 H 0.6849 0.4563 0.0681 0.499 Uiso 1 1 calc R
C3A C 0.516(5) 0.4964(11) 0.082(2) 0.379(15) Uani 1 1 d DU
H3A H 0.527 0.4957 0.1422 0.455 Uiso 1 1 calc R
C2A C 0.591(3) 0.4807(12) -0.049(4) 0.427(15) Uani 1 1 d DU
H2A H 0.6521 0.4691 -0.085 0.513 Uiso 1 1 calc R

loop_
_atom_site_aniso_label
_atom_site_aniso_U_11
_atom_site_aniso_U_22
_atom_site_aniso_U_33
_atom_site_aniso_U_23
_atom_site_aniso_U_13
_atom_site_aniso_U_12
O100 0.55(3) 0.21(2) 0.41(4) 0.04(2) -0.10(3) 0.07(2)
C300 0.33(2) 0.184(16) 0.54(4) 0.060(19) 0.21(2) 0.061(14)
C200 0.47(3) 0.31(3) 0.32(4) 0.02(2) 0.08(2) 0.02(2)
C1 0.042(3) 0.079(5) 0.099(5) -0.021(4) 0.024(3) 0.003(3)
C2 0.045(3) 0.079(4) 0.066(3) -0.006(3) 0.015(3) 0.021(3)
C3 0.072(4) 0.053(4) 0.063(4) -0.009(3) 0.024(3) 0.013(3)
C4 0.077(4) 0.058(4) 0.053(3) -0.001(3) 0.015(3) 0.017(3)
C5 0.108(5) 0.069(4) 0.068(4) -0.023(3) -0.010(3) 0.015(4)
C6 0.056(4) 0.126(6) 0.084(4) -0.008(4) -0.002(3) 0.031(4)
C7 0.038(2) 0.042(3) 0.059(3) 0.001(2) 0.002(2) 0.001(2)
C8 0.044(2) 0.038(2) 0.054(3) -0.003(2) -0.001(2) 0.000(2)
C9 0.067(4) 0.053(3) 0.064(3) -0.006(3) -0.011(3) 0.005(3)
C10 0.053(3) 0.066(4) 0.105(5) -0.012(4) -0.026(3) 0.007(3)
C11 0.033(3) 0.077(4) 0.128(6) -0.007(4) -0.003(3) -0.004(3)
C12 0.044(3) 0.058(3) 0.094(4) 0.005(3) 0.014(3) -0.003(3)
C13 0.049(3) 0.047(3) 0.054(3) 0.004(2) 0.012(2) 0.004(2)
C14 0.076(4) 0.049(3) 0.073(4) 0.006(3) -0.003(3) 0.003(3)
C15 0.094(5) 0.049(4) 0.093(4) -0.005(3) 0.007(4) -0.002(3)
C16 0.093(5) 0.044(3) 0.097(5) 0.008(3) 0.027(4) 0.005(3)
C17 0.097(5) 0.061(4) 0.071(4) 0.022(3) 0.012(3) 0.023(3)
C18 0.074(4) 0.057(3) 0.059(3) 0.007(3) 0.007(3) 0.012(3)
C19 0.056(3) 0.044(3) 0.044(3) 0.007(2) 0.010(2) 0.007(2)
C20 0.069(4) 0.080(4) 0.061(3) -0.002(3) 0.019(3) 0.006(3)
C21 0.098(5) 0.100(5) 0.058(4) -0.008(3) 0.031(4) 0.017(4)
C22 0.122(6) 0.071(4) 0.045(3) -0.006(3) 0.008(4) 0.019(4)
C23 0.089(5) 0.066(4) 0.065(4) -0.003(3) -0.007(3) 0.012(3)
C24 0.064(3) 0.058(3) 0.054(3) 0.002(2) 0.009(3) 0.006(3)
C25 0.046(3) 0.046(3) 0.056(3) 0.006(2) -0.004(2) -0.013(2)
C26 0.102(5) 0.054(3) 0.046(3) 0.000(3) 0.003(3) -0.018(3)
C27 0.167(8) 0.072(4) 0.050(4) 0.007(3) -0.008(4) -0.048(5)
C28 0.116(6) 0.101(6) 0.082(5) 0.045(5) -0.042(5) -0.046(5)
C29 0.065(4) 0.085(5) 0.131(6) 0.053(5) -0.011(4) -0.007(3)
C30 0.058(3) 0.063(4) 0.091(4) 0.030(3) 0.006(3) 0.003(3)
C31 0.039(2) 0.049(3) 0.046(3) -0.006(2) 0.006(2) 0.001(2)
C32 0.050(3) 0.057(3) 0.066(3) 0.003(3) -0.008(2) -0.006(3)
C33 0.073(4) 0.063(4) 0.093(4) 0.007(3) -0.010(3) -0.026(3)
C34 0.047(3) 0.074(4) 0.089(4) -0.019(3) -0.007(3) -0.006(3)
C35 0.052(3) 0.091(5) 0.070(4) -0.001(3) -0.014(3) 0.007(3)
C36 0.054(3) 0.070(4) 0.075(4) 0.012(3) -0.008(3) -0.003(3)
C37 0.045(3) 0.038(2) 0.051(3) 0.004(2) 0.010(2) 0.007(2)
C38 0.058(3) 0.051(3) 0.056(3) -0.001(2) 0.008(2) 0.007(2)
C39 0.081(4) 0.066(3) 0.051(3) -0.005(3) 0.018(3) 0.016(3)
C40 0.066(4) 0.067(4) 0.065(4) 0.009(3) 0.033(3) 0.020(3)
C41 0.047(3) 0.056(3) 0.071(4) 0.007(3) 0.017(3) 0.007(2)
C42 0.044(3) 0.041(3) 0.062(3) 0.000(2) 0.011(2) 0.007(2)
O1 0.091(3) 0.063(2) 0.052(2) 0.0020(18) 0.0225(19) 0.008(2)
Ru1 0.0404(2) 0.0439(2) 0.0444(2) -0.00160(18) 0.01140(15) 0.00288(18)
P1 0.0401(6) 0.0416(7) 0.0463(7) 0.0026(5) 0.0074(5) 0.0049(5)
P2 0.0353(6) 0.0432(7) 0.0441(6) 0.0012(5) 0.0072(5) 0.0003(5)
C1A 0.41(3) 0.082(13) 0.71(4) 0.09(2) -0.22(3) -0.081(15)
C3A 0.40(4) 0.080(15) 0.61(3) 0.091(17) -0.24(3) -0.105(17)
C2A 0.43(3) 0.125(19) 0.70(4) 0.03(3) -0.14(4) -0.147(19)

loop_
_atom_type_symbol
_atom_type_description
_atom_type_scat_dispersion_real
_atom_type_scat_dispersion_imag
_atom_type_scat_source
C C 0.0033 0.0016 'International Tables Vol C Tables 4.2.6.8 and 6.1.1.4'
H H 0 0 'International Tables Vol C Tables 4.2.6.8 and 6.1.1.4'
P P 0.1023 0.0942 'International Tables Vol C Tables 4.2.6.8 and 6.1.1.4'
O O 0.0106 0.006 'International Tables Vol C Tables 4.2.6.8 and 6.1.1.4'
Ru Ru -1.2594 0.8363 'International Tables Vol C Tables 4.2.6.8 and 6.1.1.4'

loop_
_geom_angle_atom_site_label_1
_geom_angle_atom_site_label_2
_geom_angle_atom_site_label_3
_geom_angle
_geom_angle_site_symmetry_1
C200 O100 C200 180(2) 3_666
C200 C300 H30A 109.5 .
C200 C300 H30B 109.5 .
H30A C300 H30B 109.5 .
C200 C300 H30C 109.5 .
H30A C300 H30C 109.5 .
H30B C300 H30C 109.5 .
O100 C200 C300 123(3) .
O100 C200 H20A 106.6 .
C300 C200 H20A 106.6 .
O100 C200 H20B 106.6 .
C300 C200 H20B 106.6 .
H20A C200 H20B 106.6 .
C2 C1 Ru1 69.7(3) .
C2 C1 H1A 120(4) .
Ru1 C1 H1A 130(4) .
C2 C1 H1B 115(3) .
Ru1 C1 H1B 90(3) .
H1A C1 H1B 120(5) .
C1 C2 C3 121.4(6) .
C1 C2 C6 120.5(6) .
C3 C2 C6 118.1(6) .
C1 C2 Ru1 74.5(3) .
C3 C2 Ru1 70.1(3) .
C6 C2 Ru1 125.4(4) .
C4 C3 C2 127.6(6) .
C4 C3 Ru1 74.2(3) .
C2 C3 Ru1 72.5(3) .
C4 C3 H3 118(3) .
C2 C3 H3 114(3) .
Ru1 C3 H3 123(3) .
O1 C4 C3 119.9(5) .
O1 C4 C5 118.2(5) .
C3 C4 C5 121.9(5) .
O1 C4 Ru1 71.2(3) .
C3 C4 Ru1 69.3(3) .
C5 C4 Ru1 132.2(4) .
C4 C5 H5A 109.5 .
C4 C5 H5B 109.5 .
H5A C5 H5B 109.5 .
C4 C5 H5C 109.5 .
H5A C5 H5C 109.5 .
H5B C5 H5C 109.5 .
C2 C6 H6A 109.5 .
C2 C6 H6B 109.5 .
H6A C6 H6B 109.5 .
C2 C6 H6C 109.5 .
H6A C6 H6C 109.5 .
H6B C6 H6C 109.5 .
C12 C7 C8 123.9(4) .
C12 C7 P1 139.5(4) .
C8 C7 P1 96.6(3) .
C7 C8 C9 116.8(4) .
C7 C8 Ru1 109.0(3) .
C9 C8 Ru1 134.1(4) .
C10 C9 C8 119.1(5) .
C10 C9 H9 120.4 .
C8 C9 H9 120.4 .
C9 C10 C11 121.9(5) .
C9 C10 H10 119.1 .
C11 C10 H10 119.1 .
C12 C11 C10 120.5(5) .
C12 C11 H11 119.7 .
C10 C11 H11 119.7 .
C11 C12 C7 117.7(5) .
C11 C12 H12 121.1 .
C7 C12 H12 121.1 .
C18 C13 C14 118.6(5) .
C18 C13 P1 122.8(4) .
C14 C13 P1 118.5(4) .
C13 C14 C15 120.9(5) .
C13 C14 H14 119.6 .
C15 C14 H14 119.6 .
C16 C15 C14 120.1(6) .
C16 C15 H15 120 .
C14 C15 H15 120 .
C15 C16 C17 120.1(5) .
C15 C16 H16 120 .
C17 C16 H16 120 .
C16 C17 C18 120.1(5) .
C16 C17 H17 120 .
C18 C17 H17 120 .
C13 C18 C17 120.4(5) .
C13 C18 H18 119.8 .
C17 C18 H18 119.8 .
C24 C19 C20 118.5(5) .
C24 C19 P1 119.7(4) .
C20 C19 P1 121.8(4) .
C19 C20 C21 120.0(6) .
C19 C20 H20 120 .
C21 C20 H20 120 .
C22 C21 C20 120.5(6) .
C22 C21 H21 119.7 .
C20 C21 H21 119.7 .
C23 C22 C21 119.3(5) .
C23 C22 H22 120.3 .
C21 C22 H22 120.3 .
C22 C23 C24 121.3(6) .
C22 C23 H23 119.3 .
C24 C23 H23 119.3 .
C19 C24 C23 120.4(5) .
C19 C24 H24 119.8 .
C23 C24 H24 119.8 .
C26 C25 C30 117.8(5) .
C26 C25 P2 119.4(4) .
C30 C25 P2 122.6(4) .
C25 C26 C27 121.3(6) .
C25 C26 H26 119.3 .
C27 C26 H26 119.3 .
C28 C27 C26 119.4(7) .
C28 C27 H27 120.3 .
C26 C27 H27 120.3 .
C27 C28 C29 121.1(6) .
C27 C28 H28 119.5 .
C29 C28 H28 119.5 .
C28 C29 C30 119.8(7) .
C28 C29 H29 120.1 .
C30 C29 H29 120.1 .
C29 C30 C25 120.5(6) .
C29 C30 H30 119.7 .
C25 C30 H30 119.7 .
C32 C31 C36 116.8(4) .
C32 C31 P2 122.8(3) .
C36 C31 P2 120.4(4) .
C31 C32 C33 120.7(5) .
C31 C32 H32 119.7 .
C33 C32 H32 119.7 .
C34 C33 C32 120.8(5) .
C34 C33 H33 119.6 .
C32 C33 H33 119.6 .
C35 C34 C33 119.8(5) .
C35 C34 H34 120.1 .
C33 C34 H34 120.1 .
C34 C35 C36 120.0(5) .
C34 C35 H35 120 .
C36 C35 H35 120 .
C35 C36 C31 121.9(5) .
C35 C36 H36 119 .
C31 C36 H36 119 .
C38 C37 C42 118.4(4) .
C38 C37 P2 123.3(4) .
C42 C37 P2 118.3(3) .
C37 C38 C39 120.5(5) .
C37 C38 H38 119.8 .
C39 C38 H38 119.8 .
C40 C39 C38 119.9(5) .
C40 C39 H39 120.1 .
C38 C39 H39 120.1 .
C41 C40 C39 120.3(5) .
C41 C40 H40 119.9 .
C39 C40 H40 119.9 .
C40 C41 C42 120.5(5) .
C40 C41 H41 119.8 .
C42 C41 H41 119.8 .
C41 C42 C37 120.4(5) .
C41 C42 H42 119.8 .
C37 C42 H42 119.8 .
C4 O1 Ru1 75.3(3) .
C8 Ru1 C3 111.5(2) .
C8 Ru1 O1 92.59(16) .
C3 Ru1 O1 63.65(19) .
C8 Ru1 C2 147.0(2) .
C3 Ru1 C2 37.4(2) .
O1 Ru1 C2 81.75(17) .
C8 Ru1 C4 88.90(19) .
C3 Ru1 C4 36.4(2) .
O1 Ru1 C4 33.53(15) .
C2 Ru1 C4 68.5(2) .
C8 Ru1 P1 67.33(13) .
C3 Ru1 P1 101.70(17) .
O1 Ru1 P1 149.82(11) .
C2 Ru1 P1 102.59(15) .
C4 Ru1 P1 120.06(15) .
C8 Ru1 C1 167.2(2) .
C3 Ru1 C1 66.1(2) .
O1 Ru1 C1 75.0(2) .
C2 Ru1 C1 35.7(2) .
C4 Ru1 C1 82.4(2) .
P1 Ru1 C1 125.3(2) .
C8 Ru1 P2 87.47(12) .
C3 Ru1 P2 157.66(18) .
O1 Ru1 P2 105.25(10) .
C2 Ru1 P2 125.48(17) .
C4 Ru1 P2 138.35(14) .
P1 Ru1 P2 96.46(4) .
C1 Ru1 P2 92.76(16) .
C7 P1 C19 112.8(2) .
C7 P1 C13 105.4(2) .
C19 P1 C13 102.5(2) .
C7 P1 Ru1 87.00(15) .
C19 P1 Ru1 129.60(16) .
C13 P1 Ru1 116.67(15) .
C25 P2 C37 101.4(2) .
C25 P2 C31 100.4(2) .
C37 P2 C31 102.0(2) .
C25 P2 Ru1 113.47(16) .
C37 P2 Ru1 119.99(15) .
C31 P2 Ru1 116.72(15) .
C3A C1A C2A 111(3) .
C3A C1A H1A1 124.7 .
C2A C1A H1A1 124.7 .
C2A C3A C1A 129(3) 3_665
C2A C3A H3A 115.6 3_665
C1A C3A H3A 115.6 .
C3A C2A C1A 120(3) 3_665
C3A C2A H2A 119.8 3_665
C1A C2A H2A 119.8 .

loop_
_geom_bond_atom_site_label_1
_geom_bond_atom_site_label_2
_geom_bond_distance
_geom_bond_site_symmetry_2
O100 C200 1.351(16) 3_666
O100 C200 1.351(16) .
C300 C200 1.375(16) .
C300 H30A 0.98 .
C300 H30B 0.98 .
C300 H30C 0.98 .
C200 H20A 0.99 .
C200 H20B 0.99 .
C1 C2 1.393(8) .
C1 Ru1 2.298(5) .
C1 H1A 1.01(6) .
C1 H1B 1.17(7) .
C2 C3 1.426(8) .
C2 C6 1.506(7) .
C2 Ru1 2.237(5) .
C3 C4 1.401(8) .
C3 Ru1 2.206(5) .
C3 H3 0.79(4) .
C4 O1 1.296(6) .
C4 C5 1.494(8) .
C4 Ru1 2.269(5) .
C5 H5A 0.98 .
C5 H5B 0.98 .
C5 H5C 0.98 .
C6 H6A 0.98 .
C6 H6B 0.98 .
C6 H6C 0.98 .
C7 C12 1.384(6) .
C7 C8 1.398(6) .
C7 P1 1.815(4) .
C8 C9 1.417(6) .
C8 Ru1 2.060(4) .
C9 C10 1.381(8) .
C9 H9 0.95 .
C10 C11 1.385(8) .
C10 H10 0.95 .
C11 C12 1.374(8) .
C11 H11 0.95 .
C12 H12 0.95 .
C13 C18 1.378(6) .
C13 C14 1.381(7) .
C13 P1 1.849(5) .
C14 C15 1.391(7) .
C14 H14 0.95 .
C15 C16 1.364(8) .
C15 H15 0.95 .
C16 C17 1.367(8) .
C16 H16 0.95 .
C17 C18 1.402(7) .
C17 H17 0.95 .
C18 H18 0.95 .
C19 C24 1.374(7) .
C19 C20 1.392(7) .
C19 P1 1.822(5) .
C20 C21 1.401(8) .
C20 H20 0.95 .
C21 C22 1.362(9) .
C21 H21 0.95 .
C22 C23 1.359(8) .
C22 H22 0.95 .
C23 C24 1.388(7) .
C23 H23 0.95 .
C24 H24 0.95 .
C25 C26 1.381(7) .
C25 C30 1.395(7) .
C25 P2 1.832(5) .
C26 C27 1.386(8) .
C26 H26 0.95 .
C27 C28 1.352(11) .
C27 H27 0.95 .
C28 C29 1.370(10) .
C28 H28 0.95 .
C29 C30 1.380(8) .
C29 H29 0.95 .
C30 H30 0.95 .
C31 C32 1.386(6) .
C31 C36 1.387(6) .
C31 P2 1.841(4) .
C32 C33 1.390(7) .
C32 H32 0.95 .
C33 C34 1.358(8) .
C33 H33 0.95 .
C34 C35 1.355(8) .
C34 H34 0.95 .
C35 C36 1.380(7) .
C35 H35 0.95 .
C36 H36 0.95 .
C37 C38 1.381(6) .
C37 C42 1.397(6) .
C37 P2 1.838(4) .
C38 C39 1.398(7) .
C38 H38 0.95 .
C39 C40 1.373(8) .
C39 H39 0.95 .
C40 C41 1.362(7) .
C40 H40 0.95 .
C41 C42 1.383(6) .
C41 H41 0.95 .
C42 H42 0.95 .
O1 Ru1 2.220(3) .
Ru1 P1 2.2837(12) .
Ru1 P2 2.3193(12) .
C1A C3A 1.396(18) .
C1A C2A 1.442(18) .
C1A H1A1 0.95 .
C3A C2A 1.357(13) 3_665
C3A H3A 0.95 .
C2A C3A 1.357(13) 3_665
C2A H2A 0.95 .

loop_
_geom_torsion_atom_site_label_1
_geom_torsion_atom_site_label_2
_geom_torsion_atom_site_label_3
_geom_torsion_atom_site_label_4
_geom_torsion
_geom_torsion_site_symmetry_1
_geom_torsion_site_symmetry_4
C200 O100 C200 C300 -11E1(10) 3_666 .
Ru1 C1 C2 C3 54.4(4) . .
Ru1 C1 C2 C6 -122.3(5) . .
C1 C2 C3 C4 -3.5(8) . .
C6 C2 C3 C4 173.2(5) . .
Ru1 C2 C3 C4 52.9(5) . .
C1 C2 C3 Ru1 -56.4(5) . .
C6 C2 C3 Ru1 120.3(4) . .
C2 C3 C4 O1 -0.1(8) . .
Ru1 C3 C4 O1 52.1(4) . .
C2 C3 C4 C5 -179.8(5) . .
Ru1 C3 C4 C5 -127.7(5) . .
C2 C3 C4 Ru1 -52.2(5) . .
C12 C7 C8 C9 -0.1(7) . .
P1 C7 C8 C9 178.3(4) . .
C12 C7 C8 Ru1 179.7(4) . .
P1 C7 C8 Ru1 -1.9(3) . .
C7 C8 C9 C10 0.9(7) . .
Ru1 C8 C9 C10 -178.8(4) . .
C8 C9 C10 C11 -0.5(8) . .
C9 C10 C11 C12 -0.8(9) . .
C10 C11 C12 C7 1.6(9) . .
C8 C7 C12 C11 -1.1(8) . .
P1 C7 C12 C11 -178.7(5) . .
C18 C13 C14 C15 0.0(8) . .
P1 C13 C14 C15 175.9(5) . .
C13 C14 C15 C16 0.1(9) . .
C14 C15 C16 C17 -0.2(10) . .
C15 C16 C17 C18 0.3(9) . .
C14 C13 C18 C17 0.2(8) . .
P1 C13 C18 C17 -175.5(4) . .
C16 C17 C18 C13 -0.3(9) . .
C24 C19 C20 C21 0.5(8) . .
P1 C19 C20 C21 179.7(4) . .
C19 C20 C21 C22 -1.3(9) . .
C20 C21 C22 C23 1.6(10) . .
C21 C22 C23 C24 -1.0(9) . .
C20 C19 C24 C23 0.0(7) . .
P1 C19 C24 C23 -179.2(4) . .
C22 C23 C24 C19 0.3(8) . .
C30 C25 C26 C27 1.2(8) . .
P2 C25 C26 C27 -174.0(5) . .
C25 C26 C27 C28 -0.9(9) . .
C26 C27 C28 C29 -0.7(11) . .
C27 C28 C29 C30 1.8(11) . .
C28 C29 C30 C25 -1.4(9) . .
C26 C25 C30 C29 -0.1(8) . .
P2 C25 C30 C29 175.0(4) . .
C36 C31 C32 C33 0.0(8) . .
P2 C31 C32 C33 179.4(4) . .
C31 C32 C33 C34 -0.6(9) . .
C32 C33 C34 C35 -0.2(9) . .
C33 C34 C35 C36 1.6(9) . .
C34 C35 C36 C31 -2.3(9) . .
C32 C31 C36 C35 1.5(8) . .
P2 C31 C36 C35 -178.0(4) . .
C42 C37 C38 C39 0.0(7) . .
P2 C37 C38 C39 -179.5(4) . .
C37 C38 C39 C40 0.2(8) . .
C38 C39 C40 C41 -1.0(8) . .
C39 C40 C41 C42 1.6(8) . .
C40 C41 C42 C37 -1.5(7) . .
C38 C37 C42 C41 0.6(7) . .
P2 C37 C42 C41 -179.8(4) . .
C3 C4 O1 Ru1 -51.2(4) . .
C5 C4 O1 Ru1 128.5(5) . .
C7 C8 Ru1 C3 95.8(4) . .
C9 C8 Ru1 C3 -84.5(5) . .
C7 C8 Ru1 O1 158.4(3) . .
C9 C8 Ru1 O1 -21.8(5) . .
C7 C8 Ru1 C2 79.6(4) . .
C9 C8 Ru1 C2 -100.7(5) . .
C7 C8 Ru1 C4 125.1(3) . .
C9 C8 Ru1 C4 -55.2(5) . .
C7 C8 Ru1 P1 1.6(3) . .
C9 C8 Ru1 P1 -178.6(5) . .
C7 C8 Ru1 C1 172.3(8) . .
C9 C8 Ru1 C1 -8.0(12) . .
C7 C8 Ru1 P2 -96.4(3) . .
C9 C8 Ru1 P2 83.3(5) . .
C4 C3 Ru1 C8 55.5(4) . .
C2 C3 Ru1 C8 -165.5(3) . .
C4 C3 Ru1 O1 -26.5(3) . .
C2 C3 Ru1 O1 112.5(4) . .
C4 C3 Ru1 C2 -139.0(5) . .
C2 C3 Ru1 C4 139.0(5) . .
C4 C3 Ru1 P1 125.5(3) . .
C2 C3 Ru1 P1 -95.5(3) . .
C4 C3 Ru1 C1 -110.9(4) . .
C2 C3 Ru1 C1 28.1(3) . .
C4 C3 Ru1 P2 -90.8(5) . .
C2 C3 Ru1 P2 48.2(6) . .
C4 O1 Ru1 C8 -84.1(3) . .
C4 O1 Ru1 C3 28.6(3) . .
C4 O1 Ru1 C2 63.2(3) . .
C4 O1 Ru1 P1 -37.7(4) . .
C4 O1 Ru1 C1 99.1(4) . .
C4 O1 Ru1 P2 -172.2(3) . .
C1 C2 Ru1 C8 157.7(4) . .
C3 C2 Ru1 C8 25.2(5) . .
C6 C2 Ru1 C8 -85.7(6) . .
C1 C2 Ru1 C3 132.4(5) . .
C6 C2 Ru1 C3 -110.9(7) . .
C1 C2 Ru1 O1 75.7(4) . .
C3 C2 Ru1 O1 -56.7(3) . .
C6 C2 Ru1 O1 -167.6(6) . .
C1 C2 Ru1 C4 107.7(4) . .
C3 C2 Ru1 C4 -24.8(3) . .
C6 C2 Ru1 C4 -135.7(6) . .
C1 C2 Ru1 P1 -134.7(4) . .
C3 C2 Ru1 P1 92.9(3) . .
C6 C2 Ru1 P1 -18.0(6) . .
C3 C2 Ru1 C1 -132.4(5) . .
C6 C2 Ru1 C1 116.7(7) . .
C1 C2 Ru1 P2 -27.2(4) . .
C3 C2 Ru1 P2 -159.6(3) . .
C6 C2 Ru1 P2 89.5(6) . .
O1 C4 Ru1 C8 96.4(3) . .
C3 C4 Ru1 C8 -129.9(4) . .
C5 C4 Ru1 C8 -15.1(5) . .
O1 C4 Ru1 C3 -133.7(5) . .
C5 C4 Ru1 C3 114.9(7) . .
C3 C4 Ru1 O1 133.7(5) . .
C5 C4 Ru1 O1 -111.4(6) . .
O1 C4 Ru1 C2 -108.3(4) . .
C3 C4 Ru1 C2 25.4(4) . .
C5 C4 Ru1 C2 140.2(6) . .
O1 C4 Ru1 P1 159.2(2) . .
C3 C4 Ru1 P1 -67.1(4) . .
C5 C4 Ru1 P1 47.8(6) . .
O1 C4 Ru1 C1 -74.2(3) . .
C3 C4 Ru1 C1 59.5(4) . .
C5 C4 Ru1 C1 174.4(6) . .
O1 C4 Ru1 P2 11.4(4) . .
C3 C4 Ru1 P2 145.1(3) . .
C5 C4 Ru1 P2 -100.0(5) . .
C2 C1 Ru1 C8 -111.1(9) . .
C2 C1 Ru1 C3 -29.4(3) . .
C2 C1 Ru1 O1 -96.8(4) . .
C2 C1 Ru1 C4 -63.4(4) . .
C2 C1 Ru1 P1 58.2(4) . .
C2 C1 Ru1 P2 158.1(3) . .
C12 C7 P1 C19 -48.3(6) . .
C8 C7 P1 C19 133.7(3) . .
C12 C7 P1 C13 62.8(6) . .
C8 C7 P1 C13 -115.2(3) . .
C12 C7 P1 Ru1 179.6(6) . .
C8 C7 P1 Ru1 1.6(3) . .
C24 C19 P1 C7 -160.2(4) . .
C20 C19 P1 C7 20.6(5) . .
C24 C19 P1 C13 87.0(4) . .
C20 C19 P1 C13 -92.2(4) . .
C24 C19 P1 Ru1 -54.3(4) . .
C20 C19 P1 Ru1 126.5(4) . .
C18 C13 P1 C7 -151.1(4) . .
C14 C13 P1 C7 33.2(5) . .
C18 C13 P1 C19 -32.9(5) . .
C14 C13 P1 C19 151.4(4) . .
C18 C13 P1 Ru1 114.5(4) . .
C14 C13 P1 Ru1 -61.2(4) . .
C8 Ru1 P1 C7 -1.2(2) . .
C3 Ru1 P1 C7 -109.8(2) . .
O1 Ru1 P1 C7 -52.8(3) . .
C2 Ru1 P1 C7 -148.1(2) . .
C4 Ru1 P1 C7 -75.8(2) . .
C1 Ru1 P1 C7 -178.7(2) . .
P2 Ru1 P1 C7 83.32(15) . .
C8 Ru1 P1 C19 -118.6(2) . .
C3 Ru1 P1 C19 132.8(3) . .
O1 Ru1 P1 C19 -170.2(3) . .
C2 Ru1 P1 C19 94.5(3) . .
C4 Ru1 P1 C19 166.8(3) . .
C1 Ru1 P1 C19 63.9(3) . .
P2 Ru1 P1 C19 -34.1(2) . .
C8 Ru1 P1 C13 104.5(2) . .
C3 Ru1 P1 C13 -4.1(2) . .
O1 Ru1 P1 C13 52.9(3) . .
C2 Ru1 P1 C13 -42.4(2) . .
C4 Ru1 P1 C13 29.9(2) . .
C1 Ru1 P1 C13 -73.0(3) . .
P2 Ru1 P1 C13 -170.98(18) . .
C26 C25 P2 C37 -165.4(4) . .
C30 C25 P2 C37 19.7(4) . .
C26 C25 P2 C31 90.0(4) . .
C30 C25 P2 C31 -84.9(4) . .
C26 C25 P2 Ru1 -35.3(4) . .
C30 C25 P2 Ru1 149.7(4) . .
C38 C37 P2 C25 -120.2(4) . .
C42 C37 P2 C25 60.3(4) . .
C38 C37 P2 C31 -16.8(4) . .
C42 C37 P2 C31 163.7(4) . .
C38 C37 P2 Ru1 114.0(4) . .
C42 C37 P2 Ru1 -65.6(4) . .
C32 C31 P2 C25 7.7(4) . .
C36 C31 P2 C25 -172.9(4) . .
C32 C31 P2 C37 -96.5(4) . .
C36 C31 P2 C37 82.9(4) . .
C32 C31 P2 Ru1 130.7(4) . .
C36 C31 P2 Ru1 -49.8(4) . .
C8 Ru1 P2 C25 -73.7(2) . .
C3 Ru1 P2 C25 75.1(5) . .
O1 Ru1 P2 C25 18.3(2) . .
C2 Ru1 P2 C25 109.0(2) . .
C4 Ru1 P2 C25 11.8(3) . .
P1 Ru1 P2 C25 -140.54(17) . .
C1 Ru1 P2 C25 93.5(3) . .
C8 Ru1 P2 C37 46.3(2) . .
C3 Ru1 P2 C37 -164.9(4) . .
O1 Ru1 P2 C37 138.3(2) . .
C2 Ru1 P2 C37 -131.0(2) . .
C4 Ru1 P2 C37 131.8(3) . .
P1 Ru1 P2 C37 -20.53(17) . .
C1 Ru1 P2 C37 -146.5(3) . .
C8 Ru1 P2 C31 170.2(2) . .
C3 Ru1 P2 C31 -40.9(5) . .
O1 Ru1 P2 C31 -97.76(19) . .
C2 Ru1 P2 C31 -7.1(2) . .
C4 Ru1 P2 C31 -104.3(3) . .
P1 Ru1 P2 C31 103.40(16) . .
C1 Ru1 P2 C31 -22.6(3) . .
C2A C1A C3A C2A 4(5) . 3_665
C3A C1A C2A C3A -4(4) . 3_665
